data_2223412
loop_
_publ_author_name
'Huang, Qiang'

_publ_section_title
;
 2,4,5-Tri-4-pyridyl-1<i>H</i>-imidazole monohydrate
;
_journal_coeditor_code HG2553
_journal_issue 10
_journal_name_full 'Acta Crystallographica Section E'
_journal_page_first o2329
_journal_paper_doi 10.1107/S1600536809032267
_journal_volume 65
_journal_year 2009
_chemical_formula_iupac 'C18 H13 N5, H2 O'
_chemical_formula_moiety 'C18 H13 N5, H2 O'
_chemical_formula_sum 'C18 H15 N5 O'
_chemical_formula_weight 317.35
_chemical_name_common 2,4,5-tri(4-pyridyl)imidazole
_chemical_name_systematic
;
2,4,5-Tri-4-pyridyl-1<i>H</i>-imidazole monohydrate
;
_space_group_IT_number 2
_symmetry_cell_setting triclinic
_symmetry_space_group_name_Hall '-P 1'
_symmetry_space_group_name_H-M 'P -1'
_atom_sites_solution_hydrogens geom
_atom_sites_solution_primary direct
_atom_sites_solution_secondary difmap
_audit_creation_method SHELXL-97
_cell_angle_alpha 72.027(4)
_cell_angle_beta 70.624(4)
_cell_angle_gamma 77.716(4)
_cell_formula_units_Z 2
_cell_length_a 8.910(2)
_cell_length_b 9.401(2)
_cell_length_c 10.638(2)
_cell_measurement_reflns_used 4826
_cell_measurement_temperature 293(2)
_cell_measurement_theta_max 28.28
_cell_measurement_theta_min 0.85
_cell_volume 793.5(3)
_computing_cell_refinement 'SAINT (Bruker, 2004)'
_computing_data_collection 'APEX2 (Bruker, 2004)'
_computing_data_reduction 'SAINT (Bruker, 2004)'
_computing_molecular_graphics 'APEX2 (Bruker, 2004)'
_computing_publication_material 'APEX2 (Bruker, 2004) and publCIF (Westrip, 2009)'
_computing_structure_refinement 'SHELXL97 (Sheldrick, 2008)'
_computing_structure_solution 'SHELXS97 (Sheldrick, 2008)'
_diffrn_ambient_temperature 293(2)
_diffrn_measured_fraction_theta_full 0.974
_diffrn_measured_fraction_theta_max 0.974
_diffrn_measurement_device_type 'Bruker APEXII area-detector'
_diffrn_measurement_method '\f and \w'
_diffrn_radiation_monochromator graphite
_diffrn_radiation_source 'fine-focus sealed tube'
_diffrn_radiation_type MoK\a
_diffrn_radiation_wavelength 0.71073
_diffrn_reflns_av_R_equivalents 0.0253
_diffrn_reflns_av_sigmaI/netI 0.0677
_diffrn_reflns_limit_h_max 10
_diffrn_reflns_limit_h_min -11
_diffrn_reflns_limit_k_max 8
_diffrn_reflns_limit_k_min -11
_diffrn_reflns_limit_l_max 12
_diffrn_reflns_limit_l_min -13
_diffrn_reflns_number 4313
_diffrn_reflns_theta_full 26.10
_diffrn_reflns_theta_max 26.10
_diffrn_reflns_theta_min 2.30
_exptl_absorpt_coefficient_mu 0.087
_exptl_absorpt_correction_T_max 0.9810
_exptl_absorpt_correction_T_min 0.9742
_exptl_absorpt_correction_type multi-scan
_exptl_absorpt_process_details '(SADABS; Bruker, 2004)'
_exptl_crystal_colour yellow
_exptl_crystal_density_diffrn 1.328
_exptl_crystal_density_method 'not measured'
_exptl_crystal_description block
_exptl_crystal_F_000 332
_exptl_crystal_size_max 0.30
_exptl_crystal_size_mid 0.26
_exptl_crystal_size_min 0.22
_refine_diff_density_max 0.147
_refine_diff_density_min -0.151
_refine_ls_extinction_method none
_refine_ls_goodness_of_fit_ref 1.021
_refine_ls_hydrogen_treatment constr
_refine_ls_matrix_type full
_refine_ls_number_parameters 217
_refine_ls_number_reflns 3067
_refine_ls_number_restraints 3
_refine_ls_restrained_S_all 1.195
_refine_ls_R_factor_all 0.0836
_refine_ls_R_factor_gt 0.0454
_refine_ls_shift/su_max 0.000
_refine_ls_shift/su_mean 0.000
_refine_ls_structure_factor_coef Fsqd
_refine_ls_weighting_details 'calc w=1/[\s^2^(Fo^2^)+(0.0004P)^2^] where P=(Fo^2^+2Fc^2^)/3'
_refine_ls_weighting_scheme calc
_refine_ls_wR_factor_gt 0.0560
_refine_ls_wR_factor_ref 0.0592
_reflns_number_gt 1720
_reflns_number_total 3067
_reflns_threshold_expression I>2\s(I)
_cod_data_source_file hg2553.cif
_cod_data_source_block I
_cod_depositor_comments
;
The following automatic conversions were performed:
'_symmetry_cell_setting' value 'Triclinic' changed to 'triclinic'
according to '/home/saulius/struct/CIF-dictionaries/cif_core.dic'
dictionary named 'cif_core.dic' version 2.4.1 from 2010-06-29.

Automatic conversion script
Id: cif_fix_enum 1527 2010-12-29 10:47:43Z saulius 

The following automatic conversions were performed:

'_symmetry_cell_setting' value 'Triclinic' changed to 'triclinic'
according to /home/saulius/struct/CIF-dictionaries/cif_core.dic
dictionary named 'cif_core.dic' version 2.4.1 from 2010-06-29.

Automatic conversion script
Id: cif_fix_values 1715 2011-07-08 13:25:40Z adriana 
;
_cod_original_cell_volume 793.4(3)
_cod_database_code 2223412
_cod_database_fobs_code 2223412

loop_
_symmetry_equiv_pos_as_xyz
'x, y, z'
'-x, -y, -z'

loop_
_atom_site_type_symbol
_atom_site_label
_atom_site_fract_x
_atom_site_fract_y
_atom_site_fract_z
_atom_site_U_iso_or_equiv
_atom_site_adp_type
_atom_site_calc_flag
_atom_site_refinement_flags
_atom_site_occupancy
_atom_site_disorder_assembly
_atom_site_disorder_group
C C1 0.3675(3) 0.6040(2) 0.2766(3) 0.0664(8) Uani d . 1 . .
H H1 0.2702 0.6621 0.2711 0.080 Uiso calc R 1 . .
C C2 0.3638(3) 0.4768(2) 0.3848(2) 0.0539(7) Uani d . 1 . .
H H2 0.2669 0.4515 0.4492 0.065 Uiso calc R 1 . .
C C3 0.5060(3) 0.3871(2) 0.3965(2) 0.0403(6) Uani d . 1 . .
C C4 0.6444(3) 0.4344(2) 0.2983(2) 0.0505(7) Uani d . 1 . .
H H4 0.7436 0.3798 0.3023 0.061 Uiso calc R 1 . .
C C5 0.6343(3) 0.5632(3) 0.1943(2) 0.0616(8) Uani d . 1 . .
H H5 0.7295 0.5920 0.1291 0.074 Uiso calc R 1 . .
C C6 0.5121(2) 0.2487(2) 0.5058(2) 0.0391(6) Uani d . 1 . .
C C7 0.5929(2) 0.0342(2) 0.6266(2) 0.0394(6) Uani d . 1 . .
C C8 0.4352(2) 0.0717(2) 0.6957(2) 0.0409(6) Uani d . 1 . .
C C9 0.3254(2) -0.0054(2) 0.8263(2) 0.0411(6) Uani d . 1 . .
C C10 0.2358(3) -0.1086(2) 0.8270(3) 0.0599(8) Uani d . 1 . .
H H10 0.2408 -0.1288 0.7453 0.072 Uiso calc R 1 . .
C C11 0.1383(3) -0.1815(3) 0.9518(3) 0.0648(8) Uani d . 1 . .
H H11 0.0798 -0.2522 0.9513 0.078 Uiso calc R 1 . .
C C12 0.2082(3) -0.0560(3) 1.0683(3) 0.0626(8) Uani d . 1 . .
H H12 0.1995 -0.0363 1.1511 0.075 Uiso calc R 1 . .
C C13 0.3095(2) 0.0224(2) 0.9487(2) 0.0530(7) Uani d . 1 . .
H H13 0.3659 0.0932 0.9519 0.064 Uiso calc R 1 . .
C C14 0.7046(2) -0.1000(2) 0.6596(2) 0.0408(6) Uani d . 1 . .
C C15 0.6737(2) -0.2114(2) 0.7826(2) 0.0518(7) Uani d . 1 . .
H H15 0.5777 -0.2024 0.8512 0.062 Uiso calc R 1 . .
C C16 0.7863(3) -0.3359(2) 0.8028(3) 0.0609(8) Uani d . 1 . .
H H16 0.7620 -0.4090 0.8862 0.073 Uiso calc R 1 . .
C C17 0.9555(3) -0.2501(3) 0.5936(3) 0.0675(9) Uani d . 1 . .
H H17 1.0532 -0.2614 0.5274 0.081 Uiso calc R 1 . .
C C18 0.8497(2) -0.1228(2) 0.5640(2) 0.0558(8) Uani d . 1 . .
H H18 0.8765 -0.0523 0.4792 0.067 Uiso calc R 1 . .
N N1 0.38651(19) 0.20619(17) 0.61671(17) 0.0441(5) Uani d . 1 . .
H H1C 0.2849 0.2595 0.6454 0.053 Uiso d R 1 . .
N N2 0.63900(18) 0.14695(18) 0.50748(17) 0.0417(5) Uani d . 1 . .
N N3 0.4987(3) 0.6500(2) 0.1798(2) 0.0669(7) Uani d . 1 . .
N N4 0.9263(2) -0.3581(2) 0.7116(2) 0.0642(7) Uani d . 1 . .
N N5 0.1230(2) -0.1573(2) 1.0716(2) 0.0578(6) Uani d . 1 . .
O O1 0.07758(16) 0.34217(15) 0.70240(16) 0.0723(6) Uani d D 1 . .
H H1A 0.0112 0.2912 0.7740 0.087 Uiso d RD 1 . .
H H1B 0.0296 0.4357 0.7119 0.087 Uiso d RD 1 . .

loop_
_atom_site_aniso_label
_atom_site_aniso_U_11
_atom_site_aniso_U_22
_atom_site_aniso_U_33
_atom_site_aniso_U_12
_atom_site_aniso_U_13
_atom_site_aniso_U_23
C1 0.0606(18) 0.0525(17) 0.075(2) -0.0030(13) -0.0288(16) 0.0057(15)
C2 0.0493(16) 0.0470(16) 0.0557(18) -0.0069(12) -0.0138(13) -0.0002(13)
C3 0.0441(14) 0.0339(13) 0.0413(15) -0.0052(11) -0.0110(12) -0.0087(11)
C4 0.0506(15) 0.0445(15) 0.0472(16) -0.0069(12) -0.0090(13) -0.0039(13)
C5 0.0673(19) 0.0564(17) 0.0499(18) -0.0210(14) -0.0076(15) 0.0009(14)
C6 0.0371(14) 0.0352(13) 0.0391(15) -0.0044(11) -0.0068(12) -0.0059(11)
C7 0.0389(14) 0.0316(13) 0.0431(15) -0.0020(10) -0.0094(11) -0.0072(12)
C8 0.0427(14) 0.0306(13) 0.0403(15) -0.0023(11) -0.0074(12) -0.0029(11)
C9 0.0379(14) 0.0310(14) 0.0423(16) 0.0039(10) -0.0062(12) -0.0035(12)
C10 0.0671(18) 0.0481(16) 0.0545(18) -0.0157(13) 0.0014(14) -0.0138(14)
C11 0.0677(19) 0.0475(17) 0.069(2) -0.0186(13) -0.0037(17) -0.0105(16)
C12 0.0691(19) 0.0614(18) 0.0475(18) -0.0080(14) -0.0121(15) -0.0054(15)
C13 0.0559(17) 0.0472(16) 0.0466(17) -0.0126(12) -0.0087(13) -0.0017(13)
C14 0.0371(13) 0.0352(13) 0.0478(16) -0.0029(10) -0.0111(12) -0.0097(12)
C15 0.0468(15) 0.0437(15) 0.0510(17) 0.0046(12) -0.0081(13) -0.0060(13)
C16 0.0644(18) 0.0460(16) 0.0592(19) 0.0018(14) -0.0175(15) -0.0014(13)
C17 0.0456(16) 0.0552(18) 0.077(2) 0.0033(13) -0.0018(15) -0.0065(16)
C18 0.0424(14) 0.0429(15) 0.0631(18) 0.0009(12) -0.0061(13) -0.0009(13)
N1 0.0363(11) 0.0334(11) 0.0475(13) 0.0033(8) -0.0024(10) -0.0050(10)
N2 0.0382(11) 0.0356(11) 0.0430(12) -0.0028(9) -0.0068(9) -0.0048(9)
N3 0.0751(16) 0.0556(14) 0.0610(16) -0.0149(13) -0.0254(13) 0.0083(12)
N4 0.0509(14) 0.0481(13) 0.0766(17) 0.0070(10) -0.0139(12) -0.0061(12)
N5 0.0524(14) 0.0451(14) 0.0571(16) -0.0041(10) -0.0046(12) -0.0001(12)
O1 0.0484(10) 0.0450(10) 0.0835(13) 0.0044(7) 0.0126(9) -0.0020(9)

loop_
_atom_type_symbol
_atom_type_description
_atom_type_scat_dispersion_real
_atom_type_scat_dispersion_imag
_atom_type_scat_source
C C 0.0033 0.0016 'International Tables Vol C Tables 4.2.6.8 and 6.1.1.4'
H H 0.0000 0.0000 'International Tables Vol C Tables 4.2.6.8 and 6.1.1.4'
N N 0.0061 0.0033 'International Tables Vol C Tables 4.2.6.8 and 6.1.1.4'
O O 0.0106 0.0060 'International Tables Vol C Tables 4.2.6.8 and 6.1.1.4'

loop_
_geom_angle_atom_site_label_1
_geom_angle_atom_site_label_2
_geom_angle_atom_site_label_3
_geom_angle_site_symmetry_1
_geom_angle_site_symmetry_3
_geom_angle
_geom_angle_publ_flag
N3 C1 C2 . . 125.1(2) ?
N3 C1 H1 . . 117.4 ?
C2 C1 H1 . . 117.4 ?
C1 C2 C3 . . 119.2(2) ?
C1 C2 H2 . . 120.4 ?
C3 C2 H2 . . 120.4 ?
C4 C3 C2 . . 116.7(2) ?
C4 C3 C6 . . 120.74(19) ?
C2 C3 C6 . . 122.61(19) ?
C5 C4 C3 . . 119.3(2) ?
C5 C4 H4 . . 120.3 ?
C3 C4 H4 . . 120.3 ?
N3 C5 C4 . . 125.0(2) ?
N3 C5 H5 . . 117.5 ?
C4 C5 H5 . . 117.5 ?
N2 C6 N1 . . 111.24(18) ?
N2 C6 C3 . . 124.49(18) ?
N1 C6 C3 . . 124.24(18) ?
C8 C7 N2 . . 109.24(17) ?
C8 C7 C14 . . 130.29(19) ?
N2 C7 C14 . . 120.44(17) ?
N1 C8 C7 . . 105.72(17) ?
N1 C8 C9 . . 121.56(17) ?
C7 C8 C9 . . 132.71(19) ?
C13 C9 C10 . . 118.0(2) ?
C13 C9 C8 . . 121.6(2) ?
C10 C9 C8 . . 120.4(2) ?
C9 C10 C11 . . 118.5(2) ?
C9 C10 H10 . . 120.7 ?
C11 C10 H10 . . 120.7 ?
N5 C11 C10 . . 124.3(3) ?
N5 C11 H11 . . 117.9 ?
C10 C11 H11 . . 117.9 ?
N5 C12 C13 . . 123.8(3) ?
N5 C12 H12 . . 118.1 ?
C13 C12 H12 . . 118.1 ?
C9 C13 C12 . . 119.2(2) ?
C9 C13 H13 . . 120.4 ?
C12 C13 H13 . . 120.4 ?
C18 C14 C15 . . 116.15(19) ?
C18 C14 C7 . . 119.69(19) ?
C15 C14 C7 . . 124.15(19) ?
C16 C15 C14 . . 119.7(2) ?
C16 C15 H15 . . 120.1 ?
C14 C15 H15 . . 120.1 ?
N4 C16 C15 . . 124.4(2) ?
N4 C16 H16 . . 117.8 ?
C15 C16 H16 . . 117.8 ?
N4 C17 C18 . . 124.0(2) ?
N4 C17 H17 . . 118.0 ?
C18 C17 H17 . . 118.0 ?
C14 C18 C17 . . 120.1(2) ?
C14 C18 H18 . . 119.9 ?
C17 C18 H18 . . 119.9 ?
C6 N1 C8 . . 108.05(16) ?
C6 N1 H1C . . 129.5 ?
C8 N1 H1C . . 122.1 ?
C6 N2 C7 . . 105.72(16) ?
C1 N3 C5 . . 114.6(2) ?
C16 N4 C17 . . 115.58(19) ?
C11 N5 C12 . . 116.2(2) ?
H1A O1 H1B . . 96.8 ?

loop_
_geom_bond_atom_site_label_1
_geom_bond_atom_site_label_2
_geom_bond_site_symmetry_2
_geom_bond_distance
_geom_bond_publ_flag
C1 N3 . 1.325(2) ?
C1 C2 . 1.377(3) ?
C1 H1 . 0.9300 ?
C2 C3 . 1.385(3) ?
C2 H2 . 0.9300 ?
C3 C4 . 1.379(2) ?
C3 C6 . 1.458(3) ?
C4 C5 . 1.374(3) ?
C4 H4 . 0.9300 ?
C5 N3 . 1.333(3) ?
C5 H5 . 0.9300 ?
C6 N2 . 1.318(2) ?
C6 N1 . 1.352(2) ?
C7 C8 . 1.379(2) ?
C7 N2 . 1.381(2) ?
C7 C14 . 1.460(3) ?
C8 N1 . 1.359(2) ?
C8 C9 . 1.480(3) ?
C9 C13 . 1.362(3) ?
C9 C10 . 1.378(3) ?
C10 C11 . 1.383(3) ?
C10 H10 . 0.9300 ?
C11 N5 . 1.321(3) ?
C11 H11 . 0.9300 ?
C12 N5 . 1.324(3) ?
C12 C13 . 1.385(3) ?
C12 H12 . 0.9300 ?
C13 H13 . 0.9300 ?
C14 C18 . 1.377(2) ?
C14 C15 . 1.386(3) ?
C15 C16 . 1.382(3) ?
C15 H15 . 0.9300 ?
C16 N4 . 1.324(2) ?
C16 H16 . 0.9300 ?
C17 N4 . 1.335(3) ?
C17 C18 . 1.380(3) ?
C17 H17 . 0.9300 ?
C18 H18 . 0.9300 ?
N1 H1C . 0.9393 ?
O1 H1A . 0.8697 ?
O1 H1B . 0.9124 ?

loop_
_geom_hbond_atom_site_label_D
_geom_hbond_atom_site_label_H
_geom_hbond_atom_site_label_A
_geom_hbond_site_symmetry_A
_geom_hbond_distance_DH
_geom_hbond_distance_HA
_geom_hbond_distance_DA
_geom_hbond_angle_DHA
_geom_hbond_publ_flag
N1 H1C O1 . 0.94 1.82 2.756(2) 172.8 y
C10 H10 N2 2_656 0.93 2.59 3.467(3) 157.6 y
O1 H1B N4 1_465 0.91 1.96 2.869(2) 173.8 y
O1 H1A N5 2_557 0.87 1.94 2.808(2) 173.6 y

loop_
_geom_torsion_atom_site_label_1
_geom_torsion_atom_site_label_2
_geom_torsion_atom_site_label_3
_geom_torsion_atom_site_label_4
_geom_torsion_site_symmetry_1
_geom_torsion_site_symmetry_2
_geom_torsion_site_symmetry_3
_geom_torsion_site_symmetry_4
_geom_torsion
_geom_torsion_publ_flag
N3 C1 C2 C3 . . . . -0.1(4) ?
C1 C2 C3 C4 . . . . 1.3(4) ?
C1 C2 C3 C6 . . . . -178.4(2) ?
C2 C3 C4 C5 . . . . -1.5(3) ?
C6 C3 C4 C5 . . . . 178.2(2) ?
C3 C4 C5 N3 . . . . 0.5(4) ?
C4 C3 C6 N2 . . . . -12.2(4) y
C2 C3 C6 N2 . . . . 167.5(2) ?
C4 C3 C6 N1 . . . . 169.8(2) ?
C2 C3 C6 N1 . . . . -10.4(4) ?
N2 C7 C8 N1 . . . . 0.8(3) ?
C14 C7 C8 N1 . . . . -177.4(2) ?
N2 C7 C8 C9 . . . . 180.0(2) ?
C14 C7 C8 C9 . . . . 1.8(5) y
N1 C8 C9 C13 . . . . -88.5(3) y
C7 C8 C9 C13 . . . . 92.5(3) ?
N1 C8 C9 C10 . . . . 91.7(3) ?
C7 C8 C9 C10 . . . . -87.4(4) ?
C13 C9 C10 C11 . . . . -1.8(3) ?
C8 C9 C10 C11 . . . . 178.05(19) ?
C9 C10 C11 N5 . . . . 1.1(4) ?
C10 C9 C13 C12 . . . . 1.6(3) ?
C8 C9 C13 C12 . . . . -178.25(19) ?
N5 C12 C13 C9 . . . . -0.6(4) ?
C8 C7 C14 C18 . . . . 170.3(3) ?
N2 C7 C14 C18 . . . . -7.7(3) y
C8 C7 C14 C15 . . . . -8.4(4) ?
N2 C7 C14 C15 . . . . 173.6(2) ?
C18 C14 C15 C16 . . . . 0.0(4) ?
C7 C14 C15 C16 . . . . 178.7(2) ?
C14 C15 C16 N4 . . . . 0.3(4) ?
C15 C14 C18 C17 . . . . -0.6(4) ?
C7 C14 C18 C17 . . . . -179.4(2) ?
N4 C17 C18 C14 . . . . 0.9(4) ?
N2 C6 N1 C8 . . . . 1.3(3) ?
C3 C6 N1 C8 . . . . 179.5(2) ?
C7 C8 N1 C6 . . . . -1.3(3) ?
C9 C8 N1 C6 . . . . 179.5(2) ?
N1 C6 N2 C7 . . . . -0.8(3) ?
C3 C6 N2 C7 . . . . -179.0(2) ?
C8 C7 N2 C6 . . . . 0.0(3) ?
C14 C7 N2 C6 . . . . 178.4(2) ?
C2 C1 N3 C5 . . . . -0.9(4) ?
C4 C5 N3 C1 . . . . 0.7(4) ?
C15 C16 N4 C17 . . . . 0.0(4) ?
C18 C17 N4 C16 . . . . -0.6(4) ?
C10 C11 N5 C12 . . . . 0.0(4) ?
C13 C12 N5 C11 . . . . -0.2(4) ?

loop_
_cod_related_entry_id
_cod_related_entry_database
_cod_related_entry_code
1 ChemSpider 30655888
